data_2106867
loop_
_publ_author_name
'Craven, B.M.'

_publ_section_title
;
 Perdeuterated biuret hydrate C2 D5 N3 O2 (D2 O)0.77
;
_journal_name_full 'Acta Crystallographica B (24,1968-38,1982)'
_journal_page_first 1525
_journal_page_last 1528
_journal_volume 29
_journal_year 1973
_chemical_formula_sum 'C2 D5 N3 O2.77'
_chemical_name_systematic '((N D2) C O (N D) C O (N D2)) (D2 O)0.77'
_space_group_IT_number 14
_symmetry_space_group_name_Hall '-P 2ybc'
_symmetry_space_group_name_H-M 'P 1 21/c 1'
_cell_angle_alpha 90
_cell_angle_beta 118.91
_cell_angle_gamma 90
_cell_formula_units_Z 4
_cell_length_a 3.6518
_cell_length_b 17.767
_cell_length_c 9.048
_cell_volume 513.890
_citation_journal_id_ASTM ACBCAR
_cod_data_source_file Craven_ACBCAR_1973_1010.cif
_cod_data_source_block C2D5N3O2.77
_cod_original_cell_volume 513.8903
_cod_database_code 2106867

loop_
_symmetry_equiv_pos_as_xyz
x,y,z
-x,y+1/2,-z+1/2
-x,-y,-z
x,-y-1/2,z-1/2

loop_
_atom_site_label
_atom_site_type_symbol
_atom_site_fract_x
_atom_site_fract_y
_atom_site_fract_z
_atom_site_occupancy
_atom_site_U_iso_or_equiv
D3 D+1 0.64 0.281 0.58 1 0.0
D4 D+1 0.52 0.408 0.265 1 0.0
O2 O-2 0.6109 0.41209 0.6255 1 0.0
N2 N-3 0.6136 0.30736 0.4878 1 0.0
N3 N-3 0.5507 0.42506 0.3658 1 0.0
O1 O-2 0.5784 0.29015 0.2296 1 0.0
C1 C+4 0.5859 0.2636 0.3565 1 0.0
D2 D+1 0.55 0.164 0.307 1 0.0
D1 D+1 0.59 0.176 0.482 1 0.0
C2 C+4 0.5931 0.38502 0.496 1 0.0
D5 D+1 0.54 0.477 0.373 1 0.0
N1 N-3 0.5717 0.19023 0.3818 1 0.0
O3 O-2 0.1988 0.04409 0.46 0.77 0.0
